data_2231506
loop_
_publ_author_name
'Hemamalini, Madhukar'
'Razak, Ibrahim Abdul'
'Fun, Hoong-Kun'

_publ_section_title
;
 2-Amino-6-methylpyridinium 2-carboxybenzoate
;
_journal_coeditor_code HB6359
_journal_issue 9
_journal_name_full 'Acta Crystallographica Section E'
_journal_page_first o2402
_journal_paper_doi 10.1107/S1600536811033174
_journal_volume 67
_journal_year 2011
_chemical_formula_iupac 'C6 H9 N2 +, C8 H5 O4 -'
_chemical_formula_moiety 'C6 H9 N2 +, C8 H5 O4 -'
_chemical_formula_sum 'C14 H14 N2 O4'
_chemical_formula_weight 274.27
_chemical_name_systematic
;
2-Amino-6-methylpyridinium 2-carboxybenzoate
;
_space_group_IT_number 2
_symmetry_cell_setting triclinic
_symmetry_space_group_name_Hall '-P 1'
_symmetry_space_group_name_H-M 'P -1'
_atom_sites_solution_hydrogens geom
_atom_sites_solution_primary direct
_atom_sites_solution_secondary difmap
_audit_creation_method SHELXL-97
_cell_angle_alpha 97.401(6)
_cell_angle_beta 102.940(7)
_cell_angle_gamma 109.616(6)
_cell_formula_units_Z 2
_cell_length_a 7.473(2)
_cell_length_b 8.386(3)
_cell_length_c 11.818(4)
_cell_measurement_reflns_used 3645
_cell_measurement_temperature 296(2)
_cell_measurement_theta_max 27.39
_cell_measurement_theta_min 2.64
_cell_volume 662.9(4)
_computing_cell_refinement 'SAINT (Bruker, 2009)'
_computing_data_collection 'APEX2 (Bruker, 2009)'
_computing_data_reduction 'SAINT (Bruker, 2009)'
_computing_molecular_graphics 'SHELXTL (Sheldrick, 2008)'
_computing_publication_material 'SHELXTL (Sheldrick, 2008) and PLATON (Spek, 2009)'
_computing_structure_refinement 'SHELXTL (Sheldrick, 2008)'
_computing_structure_solution 'SHELXTL (Sheldrick, 2008)'
_diffrn_ambient_temperature 296(2)
_diffrn_measured_fraction_theta_full 0.963
_diffrn_measured_fraction_theta_max 0.963
_diffrn_measurement_device_type 'Bruker APEXII DUO CCD'
_diffrn_measurement_method '\f and \w'
_diffrn_radiation_monochromator graphite
_diffrn_radiation_source 'fine-focus sealed tube'
_diffrn_radiation_type MoK\a
_diffrn_radiation_wavelength 0.71073
_diffrn_reflns_av_R_equivalents 0.0442
_diffrn_reflns_av_sigmaI/netI 0.0479
_diffrn_reflns_limit_h_max 10
_diffrn_reflns_limit_h_min -10
_diffrn_reflns_limit_k_max 11
_diffrn_reflns_limit_k_min -11
_diffrn_reflns_limit_l_max 16
_diffrn_reflns_limit_l_min -16
_diffrn_reflns_number 12166
_diffrn_reflns_theta_full 29.92
_diffrn_reflns_theta_max 29.92
_diffrn_reflns_theta_min 1.81
_diffrn_standards_number 0
_exptl_absorpt_coefficient_mu 0.102
_exptl_absorpt_correction_T_max 0.990
_exptl_absorpt_correction_T_min 0.905
_exptl_absorpt_correction_type multi-scan
_exptl_absorpt_process_details '(SADABS; Bruker, 2009)'
_exptl_crystal_colour colourless
_exptl_crystal_density_diffrn 1.374
_exptl_crystal_density_method 'not measured'
_exptl_crystal_description needle
_exptl_crystal_F_000 288
_exptl_crystal_size_max 1.00
_exptl_crystal_size_mid 0.20
_exptl_crystal_size_min 0.10
_refine_diff_density_max 0.203
_refine_diff_density_min -0.240
_refine_ls_extinction_method none
_refine_ls_goodness_of_fit_ref 1.052
_refine_ls_hydrogen_treatment mixed
_refine_ls_matrix_type full
_refine_ls_number_parameters 194
_refine_ls_number_reflns 3706
_refine_ls_number_restraints 0
_refine_ls_restrained_S_all 1.052
_refine_ls_R_factor_all 0.0922
_refine_ls_R_factor_gt 0.0554
_refine_ls_shift/su_max_lt 0.001
_refine_ls_shift/su_mean 0.000
_refine_ls_structure_factor_coef Fsqd
_refine_ls_weighting_details 'calc w=1/[\s^2^(Fo^2^)+(0.1052P)^2^+0.0321P] where P=(Fo^2^+2Fc^2^)/3'
_refine_ls_weighting_scheme calc
_refine_ls_wR_factor_gt 0.1593
_refine_ls_wR_factor_ref 0.1904
_reflns_number_gt 2219
_reflns_number_total 3706
_reflns_threshold_expression I>2\s(I)
_cod_data_source_file hb6359.cif
_cod_data_source_block I
_cod_database_code 2231506
_cod_database_fobs_code 2231506

loop_
_symmetry_equiv_pos_as_xyz
'x, y, z'
'-x, -y, -z'

loop_
_atom_site_type_symbol
_atom_site_label
_atom_site_fract_x
_atom_site_fract_y
_atom_site_fract_z
_atom_site_U_iso_or_equiv
_atom_site_adp_type
_atom_site_calc_flag
_atom_site_refinement_flags
_atom_site_occupancy
_atom_site_symmetry_multiplicity
O O1 0.3997(3) 0.99186(18) 0.64341(12) 0.0720(5) Uani d . 1 1
H H1O1 0.3652 0.8964 0.5951 0.108 Uiso d R 1 1
O O2 0.4150(3) 1.09584(17) 0.82518(13) 0.0727(5) Uani d . 1 1
O O3 0.3231(2) 0.71890(18) 0.51427(12) 0.0682(4) Uani d . 1 1
O O4 0.2170(2) 0.44177(18) 0.51346(12) 0.0694(4) Uani d . 1 1
N N1 0.2619(2) 0.33871(18) 0.29978(13) 0.0452(3) Uani d . 1 1
N N2 0.3912(3) 0.6236(2) 0.28428(16) 0.0562(4) Uani d . 1 1
C C1 0.3333(2) 0.4560(2) 0.23665(14) 0.0441(4) Uani d . 1 1
C C2 0.3430(3) 0.3937(2) 0.12220(15) 0.0504(4) Uani d . 1 1
H H2A 0.3931 0.4707 0.0766 0.060 Uiso calc R 1 1
C C3 0.2783(3) 0.2199(3) 0.07971(17) 0.0574(5) Uani d . 1 1
H H3A 0.2823 0.1782 0.0039 0.069 Uiso calc R 1 1
C C4 0.2057(3) 0.1023(3) 0.14768(18) 0.0584(5) Uani d . 1 1
H H4A 0.1623 -0.0164 0.1174 0.070 Uiso calc R 1 1
C C5 0.1989(3) 0.1630(2) 0.25911(17) 0.0503(4) Uani d . 1 1
C C6 0.1328(4) 0.0531(3) 0.3429(2) 0.0694(6) Uani d . 1 1
H H6A 0.0575 -0.0647 0.2996 0.104 Uiso calc R 1 1
H H6B 0.0516 0.0958 0.3808 0.104 Uiso calc R 1 1
H H6C 0.2465 0.0575 0.4023 0.104 Uiso calc R 1 1
C C7 0.2521(3) 0.7860(2) 0.87715(15) 0.0481(4) Uani d . 1 1
H H7A 0.2875 0.8912 0.9299 0.058 Uiso calc R 1 1
C C8 0.1716(3) 0.6332(3) 0.91302(16) 0.0539(4) Uani d . 1 1
H H8A 0.1541 0.6364 0.9886 0.065 Uiso calc R 1 1
C C9 0.1182(3) 0.4775(3) 0.83617(17) 0.0561(5) Uani d . 1 1
H H9A 0.0626 0.3742 0.8589 0.067 Uiso calc R 1 1
C C10 0.1472(3) 0.4744(2) 0.72467(16) 0.0511(4) Uani d . 1 1
H H10A 0.1106 0.3678 0.6733 0.061 Uiso calc R 1 1
C C11 0.2297(2) 0.6265(2) 0.68645(13) 0.0419(4) Uani d . 1 1
C C12 0.2586(3) 0.5937(2) 0.56344(15) 0.0481(4) Uani d . 1 1
C C13 0.2820(2) 0.7880(2) 0.76533(14) 0.0424(4) Uani d . 1 1
C C14 0.3712(3) 0.9700(2) 0.74459(16) 0.0498(4) Uani d . 1 1
H H1N1 0.251(3) 0.383(3) 0.378(2) 0.068(6) Uiso d . 1 1
H H1N2 0.454(4) 0.707(3) 0.243(2) 0.075(7) Uiso d . 1 1
H H2N2 0.394(3) 0.663(3) 0.361(2) 0.074(7) Uiso d . 1 1

loop_
_atom_site_aniso_label
_atom_site_aniso_U_11
_atom_site_aniso_U_22
_atom_site_aniso_U_33
_atom_site_aniso_U_12
_atom_site_aniso_U_13
_atom_site_aniso_U_23
O1 0.1160(13) 0.0466(8) 0.0533(8) 0.0208(7) 0.0380(8) 0.0130(6)
O2 0.1115(13) 0.0458(8) 0.0560(8) 0.0212(8) 0.0330(8) 0.0025(6)
O3 0.0998(11) 0.0543(8) 0.0468(8) 0.0175(7) 0.0337(7) 0.0086(6)
O4 0.1065(12) 0.0497(8) 0.0519(8) 0.0250(8) 0.0338(8) 0.0029(6)
N1 0.0491(8) 0.0417(8) 0.0408(7) 0.0147(6) 0.0123(6) 0.0028(6)
N2 0.0740(10) 0.0417(8) 0.0501(9) 0.0160(7) 0.0239(8) 0.0053(7)
C1 0.0449(8) 0.0456(9) 0.0404(8) 0.0185(7) 0.0096(6) 0.0052(7)
C2 0.0558(10) 0.0596(11) 0.0411(9) 0.0285(8) 0.0149(7) 0.0089(8)
C3 0.0618(11) 0.0663(12) 0.0447(9) 0.0328(9) 0.0114(8) -0.0023(8)
C4 0.0616(11) 0.0504(10) 0.0579(11) 0.0235(8) 0.0119(9) -0.0037(8)
C5 0.0488(9) 0.0428(9) 0.0540(10) 0.0153(7) 0.0118(7) 0.0038(7)
C6 0.0795(14) 0.0504(11) 0.0794(15) 0.0201(10) 0.0301(11) 0.0171(10)
C7 0.0554(10) 0.0511(10) 0.0409(9) 0.0231(8) 0.0168(7) 0.0065(7)
C8 0.0629(11) 0.0627(12) 0.0449(9) 0.0269(9) 0.0250(8) 0.0165(8)
C9 0.0638(11) 0.0508(10) 0.0538(11) 0.0150(8) 0.0236(8) 0.0184(8)
C10 0.0577(10) 0.0441(9) 0.0453(9) 0.0130(7) 0.0149(7) 0.0065(7)
C11 0.0411(8) 0.0473(9) 0.0355(8) 0.0165(6) 0.0096(6) 0.0062(6)
C12 0.0519(9) 0.0511(10) 0.0378(8) 0.0168(7) 0.0120(7) 0.0063(7)
C13 0.0442(8) 0.0451(9) 0.0382(8) 0.0183(7) 0.0114(6) 0.0072(7)
C14 0.0596(10) 0.0451(9) 0.0452(9) 0.0190(7) 0.0171(7) 0.0097(7)

loop_
_atom_type_symbol
_atom_type_description
_atom_type_scat_dispersion_real
_atom_type_scat_dispersion_imag
_atom_type_scat_source
C C 0.0033 0.0016 'International Tables Vol C Tables 4.2.6.8 and 6.1.1.4'
H H 0.0000 0.0000 'International Tables Vol C Tables 4.2.6.8 and 6.1.1.4'
N N 0.0061 0.0033 'International Tables Vol C Tables 4.2.6.8 and 6.1.1.4'
O O 0.0106 0.0060 'International Tables Vol C Tables 4.2.6.8 and 6.1.1.4'

loop_
_geom_angle_atom_site_label_1
_geom_angle_atom_site_label_2
_geom_angle_atom_site_label_3
_geom_angle
C14 O1 H1O1 111.8
C1 N1 C5 123.64(16)
C1 N1 H1N1 117.4(13)
C5 N1 H1N1 118.9(13)
C1 N2 H1N2 119.1(15)
C1 N2 H2N2 122.3(15)
H1N2 N2 H2N2 118(2)
N2 C1 N1 118.97(16)
N2 C1 C2 122.93(17)
N1 C1 C2 118.09(15)
C3 C2 C1 119.05(18)
C3 C2 H2A 120.5
C1 C2 H2A 120.5
C2 C3 C4 121.27(18)
C2 C3 H3A 119.4
C4 C3 H3A 119.4
C5 C4 C3 119.58(17)
C5 C4 H4A 120.2
C3 C4 H4A 120.2
C4 C5 N1 118.35(17)
C4 C5 C6 125.27(18)
N1 C5 C6 116.36(17)
C5 C6 H6A 109.5
C5 C6 H6B 109.5
H6A C6 H6B 109.5
C5 C6 H6C 109.5
H6A C6 H6C 109.5
H6B C6 H6C 109.5
C8 C7 C13 122.48(17)
C8 C7 H7A 118.8
C13 C7 H7A 118.8
C9 C8 C7 119.37(17)
C9 C8 H8A 120.3
C7 C8 H8A 120.3
C8 C9 C10 119.76(17)
C8 C9 H9A 120.1
C10 C9 H9A 120.1
C9 C10 C11 122.13(17)
C9 C10 H10A 118.9
C11 C10 H10A 118.9
C10 C11 C13 118.15(15)
C10 C11 C12 113.54(15)
C13 C11 C12 128.27(15)
O4 C12 O3 121.50(17)
O4 C12 C11 117.68(15)
O3 C12 C11 120.82(16)
C7 C13 C11 118.09(15)
C7 C13 C14 113.65(15)
C11 C13 C14 128.25(15)
O2 C14 O1 120.10(17)
O2 C14 C13 119.35(16)
O1 C14 C13 120.55(16)

loop_
_geom_bond_atom_site_label_1
_geom_bond_atom_site_label_2
_geom_bond_distance
O1 C14 1.286(2)
O1 H1O1 0.8434
O2 C14 1.223(2)
O3 C12 1.271(2)
O4 C12 1.236(2)
N1 C1 1.350(2)
N1 C5 1.369(2)
N1 H1N1 0.99(3)
N2 C1 1.326(2)
N2 H1N2 0.95(3)
N2 H2N2 0.92(3)
C1 C2 1.413(2)
C2 C3 1.356(3)
C2 H2A 0.9300
C3 C4 1.397(3)
C3 H3A 0.9300
C4 C5 1.368(3)
C4 H4A 0.9300
C5 C6 1.491(3)
C6 H6A 0.9600
C6 H6B 0.9600
C6 H6C 0.9600
C7 C8 1.386(3)
C7 C13 1.390(2)
C7 H7A 0.9300
C8 C9 1.367(3)
C8 H8A 0.9300
C9 C10 1.381(3)
C9 H9A 0.9300
C10 C11 1.398(2)
C10 H10A 0.9300
C11 C13 1.418(2)
C11 C12 1.521(2)
C13 C14 1.524(3)

loop_
_geom_hbond_atom_site_label_D
_geom_hbond_atom_site_label_H
_geom_hbond_atom_site_label_A
_geom_hbond_site_symmetry_A
_geom_hbond_distance_DH
_geom_hbond_distance_HA
_geom_hbond_distance_DA
_geom_hbond_angle_DHA
_geom_hbond_publ_flag
O1 H1O1 O3 . 0.84 1.55 2.393(2) 174 yes
N1 H1N1 O4 . 0.98(2) 1.71(2) 2.692(2) 175(2) yes
N2 H1N2 O2 2_676 0.96(3) 1.99(2) 2.940(3) 172(2) yes
N2 H2N2 O3 . 0.92(2) 2.04(2) 2.936(3) 165(2) yes

loop_
_geom_torsion_atom_site_label_1
_geom_torsion_atom_site_label_2
_geom_torsion_atom_site_label_3
_geom_torsion_atom_site_label_4
_geom_torsion
C5 N1 C1 N2 -179.76(16)
C5 N1 C1 C2 0.1(2)
N2 C1 C2 C3 -179.19(17)
N1 C1 C2 C3 0.9(2)
C1 C2 C3 C4 -1.1(3)
C2 C3 C4 C5 0.2(3)
C3 C4 C5 N1 0.8(3)
C3 C4 C5 C6 -177.48(18)
C1 N1 C5 C4 -1.0(3)
C1 N1 C5 C6 177.44(16)
C13 C7 C8 C9 -0.2(3)
C7 C8 C9 C10 0.8(3)
C8 C9 C10 C11 -0.2(3)
C9 C10 C11 C13 -0.9(3)
C9 C10 C11 C12 176.92(17)
C10 C11 C12 O4 -3.4(2)
C13 C11 C12 O4 174.11(17)
C10 C11 C12 O3 176.56(16)
C13 C11 C12 O3 -5.9(3)
C8 C7 C13 C11 -0.8(3)
C8 C7 C13 C14 179.70(16)
C10 C11 C13 C7 1.3(2)
C12 C11 C13 C7 -176.07(15)
C10 C11 C13 C14 -179.27(16)
C12 C11 C13 C14 3.3(3)
C7 C13 C14 O2 2.5(3)
C11 C13 C14 O2 -176.88(17)
C7 C13 C14 O1 -177.23(17)
C11 C13 C14 O1 3.4(3)

loop_
_cod_related_entry_id
_cod_related_entry_database
_cod_related_entry_code
1 ChemSpider 30656936
